data_7032361
loop_
_publ_author_name
'Lim, Sang Ho'
'Schmitt, Jennifer C.'
'Shearer, Jason'
'England, Kellie R.'
'Olmstead, Marilyn M.'
'Balch, Alan L.'

_publ_section_title
;
 Formation and structure of two luminescent salts of [Au(SCSN3)2](-)
 obtained through the [2 + 3] cyclization of carbon disulfide and azide
 ion.
;
_journal_issue 36
_journal_name_full 'Dalton transactions (Cambridge, England : 2003)'
_journal_page_first 13756
_journal_page_last 13763
_journal_paper_doi 10.1039/c4dt01902d
_journal_volume 43
_journal_year 2014
_chemical_formula_moiety 'C24 H20 As, C2 Au N6 S4'
_chemical_formula_sum 'C26 H20 As Au N6 S4'
_chemical_formula_weight 816.61
_chemical_name_common '[Au(CS2N3)2]AsPh4'
_chemical_name_systematic
; 
 ? 
;
_space_group_IT_number 14
_symmetry_cell_setting monoclinic
_symmetry_space_group_name_Hall '-P 2ybc'
_symmetry_space_group_name_H-M 'P 1 21/c 1'
_atom_sites_solution_hydrogens geom
_atom_sites_solution_primary direct
_atom_sites_solution_secondary difmap
_audit_creation_method SHELXL-97
_cell_angle_alpha 90.00
_cell_angle_beta 110.0230(10)
_cell_angle_gamma 90.00
_cell_formula_units_Z 4
_cell_length_a 12.5645(4)
_cell_length_b 7.0981(2)
_cell_length_c 33.1512(10)
_cell_measurement_reflns_used 6512
_cell_measurement_temperature 90(2)
_cell_measurement_theta_max 27.40
_cell_measurement_theta_min 2.50
_cell_volume 2777.85(15)
_computing_cell_refinement SAINT
_computing_data_collection 'Apex2 (Bruker, 2007)'
_computing_data_reduction 'SAINT (Bruker, 2007)'
_computing_molecular_graphics 'SHELXTL 5.1, XP (Sheldrick, 1994)'
_computing_publication_material SHELXS-97
_computing_structure_refinement 'SHELXL-97 (Sheldrick, 2008)'
_computing_structure_solution 'SHELXS-97 (Sheldrick, 2008)'
_diffrn_ambient_temperature 90(2)
_diffrn_detector_area_resol_mean 8.3
_diffrn_measured_fraction_theta_full 0.997
_diffrn_measured_fraction_theta_max 0.997
_diffrn_measurement_device_type 'Bruker SMART ApexII'
_diffrn_measurement_method \w
_diffrn_radiation_monochromator graphite
_diffrn_radiation_source 'fine-focus sealed tube'
_diffrn_radiation_type MoK\a
_diffrn_radiation_wavelength 0.71073
_diffrn_reflns_av_R_equivalents 0.0418
_diffrn_reflns_av_sigmaI/netI 0.0394
_diffrn_reflns_limit_h_max 14
_diffrn_reflns_limit_h_min -16
_diffrn_reflns_limit_k_max 9
_diffrn_reflns_limit_k_min -9
_diffrn_reflns_limit_l_max 43
_diffrn_reflns_limit_l_min -43
_diffrn_reflns_number 23529
_diffrn_reflns_theta_full 27.52
_diffrn_reflns_theta_max 27.52
_diffrn_reflns_theta_min 2.59
_exptl_absorpt_coefficient_mu 6.808
_exptl_absorpt_correction_T_max 0.256
_exptl_absorpt_correction_T_min 0.072
_exptl_absorpt_correction_type multi-scan
_exptl_absorpt_process_details 'SADABS 2.10 (Sheldrick, 2003)'
_exptl_crystal_colour colorless
_exptl_crystal_density_diffrn 1.953
_exptl_crystal_density_method 'not measured'
_exptl_crystal_description needle
_exptl_crystal_F_000 1576
_exptl_crystal_size_max 0.45
_exptl_crystal_size_mid 0.35
_exptl_crystal_size_min 0.20
_refine_diff_density_max 0.763
_refine_diff_density_min -0.666
_refine_diff_density_rms 0.124
_refine_ls_extinction_method none
_refine_ls_goodness_of_fit_ref 1.012
_refine_ls_hydrogen_treatment constr
_refine_ls_matrix_type full
_refine_ls_number_parameters 343
_refine_ls_number_reflns 6379
_refine_ls_number_restraints 0
_refine_ls_restrained_S_all 1.012
_refine_ls_R_factor_all 0.0375
_refine_ls_R_factor_gt 0.0253
_refine_ls_shift/su_max 0.004
_refine_ls_shift/su_mean 0.000
_refine_ls_structure_factor_coef Fsqd
_refine_ls_weighting_details 'calc w=1/[\s^2^(Fo^2^)+(0.0220P)^2^] where P=(Fo^2^+2Fc^2^)/3'
_refine_ls_weighting_scheme calc
_refine_ls_wR_factor_gt 0.0488
_refine_ls_wR_factor_ref 0.0519
_reflns_number_gt 5257
_reflns_number_total 6379
_reflns_threshold_expression >2sigma(I)
_cod_duplicate_entry 7031810
_cod_data_source_file c4dt01902d1.cif
_cod_data_source_block sh85
_cod_depositor_comments
;
The following automatic conversions were performed:

'_symmetry_cell_setting' value 'Monoclinic' changed to 'monoclinic'
according to
/usr/data/users/saulius/crontab/automatic-downloads/current/RSC/lib/dictionaries/cif_core.dic
dictionary named 'cif_core.dic' version 2.4.2 from 2011-04-26.

Automatic conversion script
Id: cif_fix_values 2281 2013-09-26 08:29:07Z andrius 
;
_cod_original_cell_volume 2777.85(14)
_cod_original_sg_symbol_H-M 'P 21/c'
_cod_database_code 7032361

loop_
_symmetry_equiv_pos_as_xyz
'x, y, z'
'-x, y+1/2, -z+1/2'
'-x, -y, -z'
'x, -y-1/2, z-1/2'

loop_
_atom_site_label
_atom_site_type_symbol
_atom_site_fract_x
_atom_site_fract_y
_atom_site_fract_z
_atom_site_U_iso_or_equiv
_atom_site_adp_type
_atom_site_occupancy
_atom_site_symmetry_multiplicity
_atom_site_calc_flag
_atom_site_refinement_flags
Au1 Au 1.027563(11) 0.856533(19) 0.467658(4) 0.01537(4) Uani 1 1 d .
C1 C 0.8719(3) 0.8556(5) 0.37059(11) 0.0161(7) Uani 1 1 d .
C2 C 1.1821(3) 0.5053(5) 0.50335(11) 0.0173(8) Uani 1 1 d .
S1 S 0.94858(8) 1.02590(12) 0.40549(3) 0.01793(19) Uani 1 1 d .
S2 S 0.84891(9) 0.63100(14) 0.38490(3) 0.0283(2) Uani 1 1 d .
S3 S 1.12295(8) 0.67622(13) 0.52603(3) 0.0190(2) Uani 1 1 d .
S4 S 1.13607(8) 0.44211(13) 0.45027(3) 0.01894(19) Uani 1 1 d .
N1 N 0.8204(3) 0.8836(4) 0.32919(9) 0.0219(7) Uani 1 1 d .
N2 N 0.7637(3) 0.7268(5) 0.30929(10) 0.0265(8) Uani 1 1 d .
N3 N 0.7688(3) 0.5821(5) 0.33339(10) 0.0294(8) Uani 1 1 d .
N4 N 1.2693(3) 0.3992(4) 0.52563(10) 0.0267(8) Uani 1 1 d .
N5 N 1.2981(3) 0.2747(5) 0.49979(10) 0.0289(8) Uani 1 1 d .
N6 N 1.2384(3) 0.2790(4) 0.45972(10) 0.0235(7) Uani 1 1 d .
As1 As 0.34922(3) 0.44900(5) 0.348056(10) 0.01203(8) Uani 1 1 d .
C3 C 0.3314(3) 0.6058(5) 0.39200(10) 0.0134(7) Uani 1 1 d .
C4 C 0.2469(3) 0.7439(5) 0.38100(11) 0.0175(8) Uani 1 1 d .
H4B H 0.1972 0.7561 0.3522 0.021 Uiso 1 1 calc R
C5 C 0.2366(3) 0.8621(5) 0.41252(11) 0.0184(7) Uani 1 1 d .
H5B H 0.1798 0.9569 0.4055 0.022 Uiso 1 1 calc R
C6 C 0.3099(3) 0.8422(5) 0.45479(11) 0.0186(8) Uani 1 1 d .
H6B H 0.3013 0.9211 0.4766 0.022 Uiso 1 1 calc R
C7 C 0.3949(3) 0.7088(5) 0.46515(11) 0.0189(8) Uani 1 1 d .
H7A H 0.4455 0.6988 0.4939 0.023 Uiso 1 1 calc R
C8 C 0.4070(3) 0.5894(5) 0.43402(11) 0.0165(8) Uani 1 1 d .
H8A H 0.4656 0.4978 0.4411 0.020 Uiso 1 1 calc R
C9 C 0.2172(3) 0.2982(5) 0.32106(11) 0.0155(7) Uani 1 1 d .
C10 C 0.1221(3) 0.3095(5) 0.33318(11) 0.0200(8) Uani 1 1 d .
H10A H 0.1194 0.3977 0.3544 0.024 Uiso 1 1 calc R
C11 C 0.0311(3) 0.1910(6) 0.31412(12) 0.0255(9) Uani 1 1 d .
H11A H -0.0342 0.1972 0.3223 0.031 Uiso 1 1 calc R
C12 C 0.0352(3) 0.0641(6) 0.28320(12) 0.0275(9) Uani 1 1 d .
H12A H -0.0275 -0.0169 0.2702 0.033 Uiso 1 1 calc R
C13 C 0.1300(3) 0.0534(5) 0.27083(12) 0.0253(9) Uani 1 1 d .
H13A H 0.1322 -0.0342 0.2495 0.030 Uiso 1 1 calc R
C14 C 0.2211(3) 0.1706(5) 0.28976(11) 0.0216(8) Uani 1 1 d .
H14A H 0.2862 0.1643 0.2814 0.026 Uiso 1 1 calc R
C15 C 0.3795(3) 0.6123(4) 0.30762(10) 0.0132(7) Uani 1 1 d .
C16 C 0.3152(3) 0.6067(5) 0.26388(11) 0.0155(7) Uani 1 1 d .
H16A H 0.2567 0.5159 0.2531 0.019 Uiso 1 1 calc R
C17 C 0.3378(3) 0.7352(5) 0.23634(11) 0.0175(8) Uani 1 1 d .
H17A H 0.2944 0.7330 0.2066 0.021 Uiso 1 1 calc R
C18 C 0.4238(3) 0.8669(5) 0.25217(11) 0.0194(8) Uani 1 1 d .
H18A H 0.4377 0.9563 0.2332 0.023 Uiso 1 1 calc R
C19 C 0.4893(3) 0.8693(5) 0.29516(11) 0.0183(8) Uani 1 1 d .
H19A H 0.5495 0.9572 0.3055 0.022 Uiso 1 1 calc R
C20 C 0.4670(3) 0.7426(5) 0.32350(11) 0.0169(8) Uani 1 1 d .
H20A H 0.5109 0.7452 0.3532 0.020 Uiso 1 1 calc R
C21 C 0.4739(3) 0.2833(5) 0.37292(10) 0.0135(7) Uani 1 1 d .
C22 C 0.4644(3) 0.1495(5) 0.40237(11) 0.0179(7) Uani 1 1 d .
H22A H 0.3968 0.1405 0.4091 0.022 Uiso 1 1 calc R
C23 C 0.5548(3) 0.0300(5) 0.42174(11) 0.0182(8) Uani 1 1 d .
H23A H 0.5494 -0.0619 0.4418 0.022 Uiso 1 1 calc R
C24 C 0.6533(3) 0.0448(5) 0.41173(11) 0.0181(8) Uani 1 1 d .
H24A H 0.7149 -0.0380 0.4247 0.022 Uiso 1 1 calc R
C25 C 0.6619(3) 0.1799(5) 0.38286(11) 0.0181(8) Uani 1 1 d .
H25A H 0.7300 0.1907 0.3766 0.022 Uiso 1 1 calc R
C26 C 0.5720(3) 0.2999(5) 0.36292(11) 0.0161(7) Uani 1 1 d .
H26A H 0.5775 0.3915 0.3428 0.019 Uiso 1 1 calc R

loop_
_atom_site_aniso_label
_atom_site_aniso_U_11
_atom_site_aniso_U_22
_atom_site_aniso_U_33
_atom_site_aniso_U_23
_atom_site_aniso_U_13
_atom_site_aniso_U_12
Au1 0.01538(7) 0.01590(7) 0.01379(7) -0.00252(6) 0.00365(5) 0.00155(6)
C1 0.0142(17) 0.0166(18) 0.0178(17) 0.0023(15) 0.0058(14) 0.0024(15)
C2 0.020(2) 0.0161(18) 0.0149(17) 0.0004(14) 0.0044(15) -0.0034(15)
S1 0.0176(5) 0.0153(5) 0.0185(5) -0.0011(3) 0.0031(4) 0.0026(4)
S2 0.0395(6) 0.0208(5) 0.0176(5) 0.0029(4) 0.0008(4) -0.0076(5)
S3 0.0229(5) 0.0192(5) 0.0134(4) -0.0013(3) 0.0043(4) 0.0016(4)
S4 0.0217(5) 0.0188(5) 0.0156(4) -0.0030(4) 0.0054(4) 0.0020(4)
N1 0.0232(18) 0.0231(18) 0.0151(15) 0.0023(13) 0.0008(13) -0.0035(14)
N2 0.0282(19) 0.0293(19) 0.0196(17) 0.0005(14) 0.0052(15) -0.0041(16)
N3 0.035(2) 0.0267(19) 0.0195(17) -0.0027(14) 0.0003(15) -0.0075(16)
N4 0.031(2) 0.0245(19) 0.0220(17) 0.0044(14) 0.0061(15) 0.0109(15)
N5 0.035(2) 0.0233(18) 0.0267(19) 0.0055(15) 0.0087(16) 0.0099(16)
N6 0.0291(19) 0.0136(16) 0.0301(19) 0.0005(14) 0.0130(15) 0.0059(14)
As1 0.01151(17) 0.01368(18) 0.01059(16) 0.00068(13) 0.00336(13) 0.00074(14)
C3 0.0150(18) 0.0152(19) 0.0122(16) 0.0020(13) 0.0077(14) 0.0024(14)
C4 0.0189(19) 0.0166(19) 0.0181(18) 0.0042(15) 0.0079(15) 0.0007(16)
C5 0.0220(19) 0.0107(17) 0.0259(19) 0.0024(15) 0.0125(16) 0.0012(16)
C6 0.025(2) 0.0172(18) 0.0182(18) -0.0047(15) 0.0140(16) -0.0037(16)
C7 0.025(2) 0.0179(19) 0.0126(17) -0.0012(14) 0.0050(15) -0.0028(16)
C8 0.0180(19) 0.0134(18) 0.0195(18) 0.0027(14) 0.0081(15) 0.0002(14)
C9 0.0133(18) 0.0174(18) 0.0119(17) 0.0034(13) -0.0007(14) -0.0008(14)
C10 0.019(2) 0.026(2) 0.0159(18) 0.0044(15) 0.0074(15) -0.0003(16)
C11 0.0132(19) 0.039(3) 0.022(2) 0.0082(17) 0.0038(16) -0.0022(17)
C12 0.020(2) 0.025(2) 0.028(2) 0.0065(18) -0.0039(17) -0.0057(18)
C13 0.026(2) 0.019(2) 0.025(2) -0.0001(16) 0.0005(17) 0.0006(17)
C14 0.018(2) 0.023(2) 0.0223(19) -0.0028(16) 0.0053(16) 0.0002(16)
C15 0.0168(18) 0.0124(18) 0.0121(16) 0.0009(13) 0.0073(14) 0.0030(14)
C16 0.0152(18) 0.0145(19) 0.0162(17) 0.0001(13) 0.0047(14) 0.0022(14)
C17 0.023(2) 0.0168(19) 0.0119(17) 0.0016(14) 0.0057(15) 0.0027(16)
C18 0.028(2) 0.0157(19) 0.0182(18) 0.0047(15) 0.0131(16) 0.0035(17)
C19 0.0210(19) 0.0140(18) 0.0200(18) -0.0050(15) 0.0073(15) -0.0030(16)
C20 0.0189(19) 0.0173(19) 0.0146(17) -0.0048(14) 0.0059(15) -0.0019(15)
C21 0.0159(18) 0.0132(17) 0.0103(16) -0.0030(13) 0.0030(14) 0.0010(14)
C22 0.0156(18) 0.0168(18) 0.0207(18) -0.0002(15) 0.0052(15) -0.0022(16)
C23 0.022(2) 0.0129(18) 0.0177(18) 0.0008(14) 0.0041(15) -0.0025(15)
C24 0.0166(19) 0.0121(18) 0.0196(19) -0.0021(14) -0.0017(15) 0.0022(15)
C25 0.0135(18) 0.022(2) 0.0179(18) -0.0021(14) 0.0044(15) -0.0006(15)
C26 0.0183(19) 0.0143(18) 0.0164(18) 0.0000(13) 0.0066(15) 0.0030(15)

loop_
_atom_type_symbol
_atom_type_description
_atom_type_scat_dispersion_real
_atom_type_scat_dispersion_imag
_atom_type_scat_source
C C 0.0033 0.0016 'International Tables Vol C Tables 4.2.6.8 and 6.1.1.4'
H H 0.0000 0.0000 'International Tables Vol C Tables 4.2.6.8 and 6.1.1.4'
As As 0.0499 2.0058 'International Tables Vol C Tables 4.2.6.8 and 6.1.1.4'
Au Au -2.0133 8.8022 'International Tables Vol C Tables 4.2.6.8 and 6.1.1.4'
N N 0.0061 0.0033 'International Tables Vol C Tables 4.2.6.8 and 6.1.1.4'
S S 0.1246 0.1234 'International Tables Vol C Tables 4.2.6.8 and 6.1.1.4'

loop_
_geom_angle_atom_site_label_1
_geom_angle_atom_site_label_2
_geom_angle_atom_site_label_3
_geom_angle
_geom_angle_site_symmetry_3
S3 Au1 S1 172.84(3) .
S3 Au1 Au1 87.71(2) 3_776
S1 Au1 Au1 98.16(2) 3_776
N1 C1 S2 111.1(3) .
N1 C1 S1 123.8(3) .
S2 C1 S1 125.1(2) .
N4 C2 S4 110.3(3) .
N4 C2 S3 123.6(3) .
S4 C2 S3 126.0(2) .
C1 S1 Au1 101.87(12) .
N3 S2 C1 90.57(17) .
C2 S3 Au1 101.77(12) .
N6 S4 C2 91.22(17) .
C1 N1 N2 111.7(3) .
N3 N2 N1 116.3(3) .
N2 N3 S2 110.4(3) .
C2 N4 N5 111.4(3) .
N6 N5 N4 116.7(3) .
N5 N6 S4 110.4(2) .
C21 As1 C3 108.90(14) .
C21 As1 C15 110.29(14) .
C3 As1 C15 106.63(14) .
C21 As1 C9 107.98(15) .
C3 As1 C9 111.92(15) .
C15 As1 C9 111.11(14) .
C8 C3 C4 121.0(3) .
C8 C3 As1 119.7(3) .
C4 C3 As1 119.2(2) .
C5 C4 C3 119.2(3) .
C5 C4 H4B 120.4 .
C3 C4 H4B 120.4 .
C4 C5 C6 119.9(3) .
C4 C5 H5B 120.1 .
C6 C5 H5B 120.1 .
C7 C6 C5 120.5(3) .
C7 C6 H6B 119.7 .
C5 C6 H6B 119.7 .
C6 C7 C8 120.5(3) .
C6 C7 H7A 119.7 .
C8 C7 H7A 119.7 .
C7 C8 C3 118.8(3) .
C7 C8 H8A 120.6 .
C3 C8 H8A 120.6 .
C10 C9 C14 120.5(3) .
C10 C9 As1 121.7(3) .
C14 C9 As1 117.8(3) .
C11 C10 C9 119.4(3) .
C11 C10 H10A 120.3 .
C9 C10 H10A 120.3 .
C12 C11 C10 120.1(4) .
C12 C11 H11A 120.0 .
C10 C11 H11A 120.0 .
C11 C12 C13 120.6(4) .
C11 C12 H12A 119.7 .
C13 C12 H12A 119.7 .
C14 C13 C12 119.6(4) .
C14 C13 H13A 120.2 .
C12 C13 H13A 120.2 .
C13 C14 C9 119.8(3) .
C13 C14 H14A 120.1 .
C9 C14 H14A 120.1 .
C20 C15 C16 120.8(3) .
C20 C15 As1 117.3(2) .
C16 C15 As1 121.9(3) .
C17 C16 C15 119.2(3) .
C17 C16 H16A 120.4 .
C15 C16 H16A 120.4 .
C16 C17 C18 120.1(3) .
C16 C17 H17A 119.9 .
C18 C17 H17A 119.9 .
C19 C18 C17 120.7(3) .
C19 C18 H18A 119.7 .
C17 C18 H18A 119.7 .
C18 C19 C20 120.1(3) .
C18 C19 H19A 120.0 .
C20 C19 H19A 120.0 .
C15 C20 C19 119.1(3) .
C15 C20 H20A 120.4 .
C19 C20 H20A 120.4 .
C26 C21 C22 121.4(3) .
C26 C21 As1 120.7(3) .
C22 C21 As1 117.9(3) .
C23 C22 C21 119.2(3) .
C23 C22 H22A 120.4 .
C21 C22 H22A 120.4 .
C22 C23 C24 119.9(3) .
C22 C23 H23A 120.1 .
C24 C23 H23A 120.1 .
C25 C24 C23 120.2(3) .
C25 C24 H24A 119.9 .
C23 C24 H24A 119.9 .
C24 C25 C26 120.7(3) .
C24 C25 H25A 119.6 .
C26 C25 H25A 119.6 .
C21 C26 C25 118.6(3) .
C21 C26 H26A 120.7 .
C25 C26 H26A 120.7 .

loop_
_geom_bond_atom_site_label_1
_geom_bond_atom_site_label_2
_geom_bond_distance
_geom_bond_site_symmetry_2
Au1 S3 2.2872(9) .
Au1 S1 2.2973(9) .
Au1 Au1 3.2005(3) 3_776
C1 N1 1.317(4) .
C1 S2 1.716(4) .
C1 S1 1.722(4) .
C2 N4 1.327(4) .
C2 S4 1.713(3) .
C2 S3 1.724(4) .
S2 N3 1.695(3) .
S4 N6 1.678(3) .
N1 N2 1.364(4) .
N2 N3 1.289(4) .
N4 N5 1.363(4) .
N5 N6 1.283(4) .
As1 C21 1.906(3) .
As1 C3 1.906(3) .
As1 C15 1.907(3) .
As1 C9 1.918(3) .
C3 C8 1.396(5) .
C3 C4 1.398(5) .
C4 C5 1.380(5) .
C4 H4B 0.9500 .
C5 C6 1.396(5) .
C5 H5B 0.9500 .
C6 C7 1.379(5) .
C6 H6B 0.9500 .
C7 C8 1.383(5) .
C7 H7A 0.9500 .
C8 H8A 0.9500 .
C9 C10 1.388(5) .
C9 C14 1.390(5) .
C10 C11 1.385(5) .
C10 H10A 0.9500 .
C11 C12 1.379(6) .
C11 H11A 0.9500 .
C12 C13 1.389(5) .
C12 H12A 0.9500 .
C13 C14 1.380(5) .
C13 H13A 0.9500 .
C14 H14A 0.9500 .
C15 C20 1.395(5) .
C15 C16 1.398(5) .
C16 C17 1.387(5) .
C16 H16A 0.9500 .
C17 C18 1.389(5) .
C17 H17A 0.9500 .
C18 C19 1.380(5) .
C18 H18A 0.9500 .
C19 C20 1.396(5) .
C19 H19A 0.9500 .
C20 H20A 0.9500 .
C21 C26 1.386(5) .
C21 C22 1.396(5) .
C22 C23 1.386(5) .
C22 H22A 0.9500 .
C23 C24 1.391(5) .
C23 H23A 0.9500 .
C24 C25 1.385(5) .
C24 H24A 0.9500 .
C25 C26 1.388(5) .
C25 H25A 0.9500 .
C26 H26A 0.9500 .

loop_
_geom_torsion_atom_site_label_1
_geom_torsion_atom_site_label_2
_geom_torsion_atom_site_label_3
_geom_torsion_atom_site_label_4
_geom_torsion
_geom_torsion_site_symmetry_1
N1 C1 S1 Au1 -172.9(3) .
S2 C1 S1 Au1 9.0(2) .
S3 Au1 S1 C1 81.5(3) .
Au1 Au1 S1 C1 -133.60(12) 3_776
N1 C1 S2 N3 0.0(3) .
S1 C1 S2 N3 178.3(2) .
N4 C2 S3 Au1 160.8(3) .
S4 C2 S3 Au1 -21.4(3) .
S1 Au1 S3 C2 -28.6(3) .
Au1 Au1 S3 C2 -173.92(13) 3_776
N4 C2 S4 N6 -1.5(3) .
S3 C2 S4 N6 -179.6(2) .
S2 C1 N1 N2 -0.2(4) .
S1 C1 N1 N2 -178.5(3) .
C1 N1 N2 N3 0.4(5) .
N1 N2 N3 S2 -0.4(4) .
C1 S2 N3 N2 0.3(3) .
S4 C2 N4 N5 1.3(4) .
S3 C2 N4 N5 179.5(3) .
C2 N4 N5 N6 -0.3(5) .
N4 N5 N6 S4 -0.9(4) .
C2 S4 N6 N5 1.3(3) .
C21 As1 C3 C8 1.9(3) .
C15 As1 C3 C8 -117.1(3) .
C9 As1 C3 C8 121.2(3) .
C21 As1 C3 C4 177.9(3) .
C15 As1 C3 C4 58.9(3) .
C9 As1 C3 C4 -62.8(3) .
C8 C3 C4 C5 -1.7(5) .
As1 C3 C4 C5 -177.6(3) .
C3 C4 C5 C6 -0.3(5) .
C4 C5 C6 C7 1.9(5) .
C5 C6 C7 C8 -1.7(5) .
C6 C7 C8 C3 -0.3(5) .
C4 C3 C8 C7 1.9(5) .
As1 C3 C8 C7 177.8(3) .
C21 As1 C9 C10 120.5(3) .
C3 As1 C9 C10 0.6(3) .
C15 As1 C9 C10 -118.5(3) .
C21 As1 C9 C14 -57.2(3) .
C3 As1 C9 C14 -177.0(3) .
C15 As1 C9 C14 63.9(3) .
C14 C9 C10 C11 0.6(5) .
As1 C9 C10 C11 -176.9(3) .
C9 C10 C11 C12 -0.4(5) .
C10 C11 C12 C13 0.0(6) .
C11 C12 C13 C14 0.2(6) .
C12 C13 C14 C9 0.1(6) .
C10 C9 C14 C13 -0.5(5) .
As1 C9 C14 C13 177.1(3) .
C21 As1 C15 C20 -66.0(3) .
C3 As1 C15 C20 52.1(3) .
C9 As1 C15 C20 174.3(3) .
C21 As1 C15 C16 115.7(3) .
C3 As1 C15 C16 -126.2(3) .
C9 As1 C15 C16 -4.0(3) .
C20 C15 C16 C17 -1.3(5) .
As1 C15 C16 C17 176.9(3) .
C15 C16 C17 C18 0.3(5) .
C16 C17 C18 C19 1.4(5) .
C17 C18 C19 C20 -2.2(5) .
C16 C15 C20 C19 0.6(5) .
As1 C15 C20 C19 -177.7(3) .
C18 C19 C20 C15 1.2(5) .
C3 As1 C21 C26 -112.7(3) .
C15 As1 C21 C26 4.0(3) .
C9 As1 C21 C26 125.5(3) .
C3 As1 C21 C22 65.3(3) .
C15 As1 C21 C22 -178.0(3) .
C9 As1 C21 C22 -56.4(3) .
C26 C21 C22 C23 -0.5(5) .
As1 C21 C22 C23 -178.5(3) .
C21 C22 C23 C24 0.1(5) .
C22 C23 C24 C25 0.7(5) .
C23 C24 C25 C26 -1.2(5) .
C22 C21 C26 C25 0.0(5) .
As1 C21 C26 C25 178.0(3) .
C24 C25 C26 C21 0.8(5) .
